data_4089511
loop_
_publ_author_name
'Honz\'i\<cek, Jan'
'Vinkl\'arek, Jarom\'ir'
'Erben, Milan'
'Lodinsk\'y, Jakub'
'Dost\'al, Libor'
'Pad\<elkov\'a, Zde\<nka'

_publ_section_title
;
 Toward the Synthesis of Indenyl Molybdenum Compound
 [(\h3-Ind)(\h5-Cp)Mo(CO)2]: Modified Compounds and Structure of a
 Previously Unrecognized Intermediate
;
_journal_issue 12
_journal_name_full Organometallics
_journal_page_first 3502
_journal_paper_doi 10.1021/om400305z
_journal_volume 32
_journal_year 2013
_chemical_formula_moiety 'C20 H17 B Mo N6 O2'
_chemical_formula_sum 'C20 H17 B Mo N6 O2'
_chemical_formula_weight 480.15
_space_group_IT_number 2
_space_group_name_Hall '-P 1'
_space_group_name_H-M_alt 'P -1'
_symmetry_cell_setting triclinic
_symmetry_space_group_name_Hall '-P 1'
_symmetry_space_group_name_H-M 'P -1'
_atom_sites_solution_hydrogens geom
_atom_sites_solution_primary direct
_atom_sites_solution_secondary difmap
_audit_creation_method SHELXL-97
_cell_angle_alpha 73.160(4)
_cell_angle_beta 83.761(3)
_cell_angle_gamma 66.326(3)
_cell_formula_units_Z 2
_cell_length_a 8.1810(3)
_cell_length_b 9.3249(4)
_cell_length_c 14.5331(7)
_cell_measurement_reflns_used 18104
_cell_measurement_temperature 150(1)
_cell_measurement_theta_max 27.5
_cell_measurement_theta_min 1
_cell_volume 971.81(8)
_computing_cell_refinement 'COLLECT and DENZO'
_computing_data_collection 'COLLECT (Hooft, 1998) and DENZO (Otwinowski & Minor, 1997)'
_computing_data_reduction 'COLLECT and DENZO'
_computing_molecular_graphics 'PLATON (Spek, 2003)'
_computing_publication_material 'SHELXL-97 (Sheldrick, 2008)'
_computing_structure_refinement 'SHELXL-97 (Sheldrick, 1997)'
_computing_structure_solution 'SIR92 (Altomare et al., 1994)'
_diffrn_ambient_temperature 150(1)
_diffrn_detector_area_resol_mean 9.091
_diffrn_measured_fraction_theta_full 0.994
_diffrn_measured_fraction_theta_max 0.994
_diffrn_measurement_device_type 'Bruker Nonius KappaCCD area detector'
_diffrn_measurement_method '\f and \w scans to fill the Ewald sphere'
_diffrn_radiation_monochromator graphite
_diffrn_radiation_source 'fine-focus sealed tube'
_diffrn_radiation_type MoK\a
_diffrn_radiation_wavelength 0.71073
_diffrn_reflns_av_R_equivalents 0.0450
_diffrn_reflns_av_sigmaI/netI 0.0299
_diffrn_reflns_limit_h_max 10
_diffrn_reflns_limit_h_min -10
_diffrn_reflns_limit_k_max 12
_diffrn_reflns_limit_k_min -12
_diffrn_reflns_limit_l_max 18
_diffrn_reflns_limit_l_min -18
_diffrn_reflns_number 18009
_diffrn_reflns_theta_full 27.49
_diffrn_reflns_theta_max 27.49
_diffrn_reflns_theta_min 1.46
_diffrn_standards_number 0
_exptl_absorpt_coefficient_mu 0.706
_exptl_absorpt_correction_T_max 0.971
_exptl_absorpt_correction_T_min 0.858
_exptl_absorpt_correction_type integration
_exptl_absorpt_process_details
;
Gaussian integration (Coppens, 1970)
;
_exptl_crystal_colour 'dark red'
_exptl_crystal_density_diffrn 1.641
_exptl_crystal_density_method 'not measured'
_exptl_crystal_description plate
_exptl_crystal_F_000 484
_exptl_crystal_size_max 0.30
_exptl_crystal_size_mid 0.29
_exptl_crystal_size_min 0.08
_refine_diff_density_max 0.547
_refine_diff_density_min -0.644
_refine_diff_density_rms 0.079
_refine_ls_extinction_method none
_refine_ls_goodness_of_fit_ref 1.092
_refine_ls_hydrogen_treatment constr
_refine_ls_matrix_type full
_refine_ls_number_parameters 271
_refine_ls_number_reflns 4442
_refine_ls_number_restraints 0
_refine_ls_restrained_S_all 1.092
_refine_ls_R_factor_all 0.0310
_refine_ls_R_factor_gt 0.0254
_refine_ls_shift/su_max 0.002
_refine_ls_shift/su_mean 0.000
_refine_ls_structure_factor_coef Fsqd
_refine_ls_weighting_details 'calc w=1/[\s^2^(Fo^2^)+(0.0241P)^2^+0.7571P] where P=(Fo^2^+2Fc^2^)/3'
_refine_ls_weighting_scheme calc
_refine_ls_wR_factor_gt 0.0579
_refine_ls_wR_factor_ref 0.0612
_reflns_number_gt 4040
_reflns_number_total 4442
_reflns_threshold_expression >2sigma(I)
_cod_data_source_file om400305z_si_002.cif
_cod_data_source_block 19
_cod_database_code 4089511

loop_
_symmetry_equiv_pos_as_xyz
'x, y, z'
'-x, -y, -z'

loop_
_atom_site_label
_atom_site_type_symbol
_atom_site_fract_x
_atom_site_fract_y
_atom_site_fract_z
_atom_site_U_iso_or_equiv
_atom_site_adp_type
_atom_site_occupancy
_atom_site_symmetry_multiplicity
_atom_site_calc_flag
_atom_site_refinement_flags
Mo1 Mo 0.18452(2) 0.138967(19) 0.750955(11) 0.01416(6) Uani 1 1 d .
O2 O 0.4373(2) -0.22723(18) 0.79643(12) 0.0296(4) Uani 1 1 d .
O1 O 0.0484(2) 0.0218(2) 0.60634(11) 0.0276(3) Uani 1 1 d .
N5 N 0.3918(2) 0.1739(2) 0.64906(12) 0.0172(3) Uani 1 1 d .
N6 N 0.4393(2) 0.3031(2) 0.63235(12) 0.0186(3) Uani 1 1 d .
C19 C 0.0940(3) 0.0689(2) 0.66026(14) 0.0183(4) Uani 1 1 d .
C15 C 0.4399(3) 0.3959(2) 0.85662(15) 0.0218(4) Uani 1 1 d .
H15 H 0.4858 0.4763 0.8427 0.026 Uiso 1 1 d R
C16 C 0.4994(3) 0.0792(2) 0.59499(14) 0.0196(4) Uani 1 1 d .
H16 H 0.4964 -0.0183 0.5926 0.023 Uiso 1 1 d R
C5 C 0.1187(3) -0.0053(2) 0.90550(14) 0.0192(4) Uani 1 1 d .
H5 H 0.2275 -0.0348 0.9346 0.023 Uiso 1 1 d R
N4 N 0.3665(2) 0.3590(2) 0.79244(12) 0.0188(3) Uani 1 1 d .
N1 N 0.0472(2) 0.4056(2) 0.67834(12) 0.0202(3) Uani 1 1 d .
C12 C 0.0363(3) 0.6534(3) 0.60399(15) 0.0258(4) Uani 1 1 d .
H12 H 0.0690 0.7421 0.5814 0.031 Uiso 1 1 d R
C13 C 0.3548(3) 0.1973(3) 0.93108(15) 0.0226(4) Uani 1 1 d .
H13 H 0.3323 0.1169 0.9793 0.027 Uiso 1 1 d R
C20 C 0.3445(3) -0.0914(2) 0.78318(14) 0.0197(4) Uani 1 1 d .
C6 C 0.0989(3) -0.2837(3) 0.91965(14) 0.0215(4) Uani 1 1 d .
H6 H 0.1960 -0.3471 0.9611 0.026 Uiso 1 1 d R
N3 N 0.3141(2) 0.2347(2) 0.83780(12) 0.0188(3) Uani 1 1 d .
N2 N 0.1390(2) 0.5050(2) 0.65804(12) 0.0203(3) Uani 1 1 d .
C9 C -0.1954(3) -0.0918(3) 0.79382(16) 0.0274(5) Uani 1 1 d .
H9 H -0.2923 -0.0285 0.7522 0.033 Uiso 1 1 d R
C8 C -0.1426(3) -0.2607(3) 0.82656(16) 0.0286(5) Uani 1 1 d .
H8 H -0.2061 -0.3101 0.8069 0.034 Uiso 1 1 d R
C11 C -0.1262(3) 0.6520(3) 0.58862(17) 0.0303(5) Uani 1 1 d .
H11 H -0.2230 0.7367 0.5534 0.036 Uiso 1 1 d R
C1 C 0.0459(3) -0.1172(2) 0.88858(14) 0.0183(4) Uani 1 1 d .
C18 C 0.5734(3) 0.2882(3) 0.56930(15) 0.0220(4) Uani 1 1 d .
H18 H 0.6286 0.3615 0.5467 0.026 Uiso 1 1 d R
C3 C -0.1149(3) 0.1481(3) 0.80211(15) 0.0232(4) Uani 1 1 d .
H3 H -0.1821 0.2340 0.7523 0.028 Uiso 1 1 d R
C17 C 0.6163(3) 0.1463(3) 0.54357(15) 0.0237(4) Uani 1 1 d .
H17 H 0.7038 0.1049 0.5010 0.028 Uiso 1 1 d R
C4 C -0.0086(3) 0.1572(3) 0.86899(14) 0.0213(4) Uani 1 1 d .
H4 H -0.0195 0.2496 0.8858 0.026 Uiso 1 1 d R
C2 C -0.1005(3) -0.0213(3) 0.82479(14) 0.0211(4) Uani 1 1 d .
C7 C 0.0029(3) -0.3555(3) 0.88764(15) 0.0248(4) Uani 1 1 d .
H7 H 0.0373 -0.4678 0.9076 0.030 Uiso 1 1 d R
B1 B 0.3388(3) 0.4380(3) 0.68408(16) 0.0198(4) Uani 1 1 d .
H1 H 0.3843 0.5248 0.6635 0.024 Uiso 1 1 d R
C14 C 0.4349(3) 0.2956(3) 0.94590(16) 0.0245(4) Uani 1 1 d .
H14 H 0.4764 0.2933 1.0036 0.029 Uiso 1 1 d R
C10 C -0.1129(3) 0.4955(3) 0.63622(16) 0.0266(5) Uani 1 1 d .
H10 H -0.2034 0.4582 0.6390 0.032 Uiso 1 1 d R

loop_
_atom_site_aniso_label
_atom_site_aniso_U_11
_atom_site_aniso_U_22
_atom_site_aniso_U_33
_atom_site_aniso_U_23
_atom_site_aniso_U_13
_atom_site_aniso_U_12
Mo1 0.01487(8) 0.01389(9) 0.01210(8) -0.00298(6) 0.00090(5) -0.00453(6)
O2 0.0227(8) 0.0162(7) 0.0422(10) -0.0041(7) 0.0031(7) -0.0032(6)
O1 0.0297(8) 0.0376(9) 0.0225(8) -0.0130(7) 0.0019(6) -0.0171(7)
N5 0.0182(8) 0.0173(8) 0.0155(8) -0.0049(6) -0.0001(6) -0.0059(6)
N6 0.0218(8) 0.0192(8) 0.0152(8) -0.0033(6) 0.0023(6) -0.0096(7)
C19 0.0164(9) 0.0204(10) 0.0158(9) -0.0035(8) 0.0035(7) -0.0066(8)
C15 0.0224(10) 0.0190(10) 0.0258(11) -0.0090(8) -0.0003(8) -0.0076(8)
C16 0.0187(9) 0.0222(10) 0.0170(9) -0.0075(8) 0.0006(7) -0.0057(8)
C5 0.0207(9) 0.0246(10) 0.0132(9) -0.0046(8) 0.0024(7) -0.0108(8)
N4 0.0213(8) 0.0162(8) 0.0195(8) -0.0049(6) 0.0014(7) -0.0081(7)
N1 0.0227(8) 0.0171(8) 0.0180(8) -0.0032(7) -0.0015(7) -0.0056(7)
C12 0.0336(12) 0.0156(10) 0.0220(10) -0.0016(8) 0.0002(9) -0.0058(9)
C13 0.0257(10) 0.0219(10) 0.0187(10) -0.0033(8) -0.0024(8) -0.0086(8)
C20 0.0177(9) 0.0240(10) 0.0189(9) -0.0053(8) 0.0026(7) -0.0106(8)
C6 0.0216(10) 0.0236(10) 0.0170(9) -0.0033(8) 0.0021(8) -0.0084(8)
N3 0.0210(8) 0.0183(8) 0.0159(8) -0.0029(6) 0.0005(6) -0.0076(7)
N2 0.0254(9) 0.0143(8) 0.0191(8) -0.0025(6) 0.0015(7) -0.0074(7)
C9 0.0228(10) 0.0400(13) 0.0194(10) -0.0024(9) -0.0014(8) -0.0157(10)
C8 0.0315(12) 0.0402(13) 0.0252(11) -0.0111(10) 0.0045(9) -0.0245(10)
C11 0.0321(12) 0.0195(11) 0.0274(11) 0.0007(9) -0.0073(9) -0.0010(9)
C1 0.0195(9) 0.0238(10) 0.0119(9) -0.0045(7) 0.0034(7) -0.0098(8)
C18 0.0219(10) 0.0274(11) 0.0186(10) -0.0052(8) 0.0020(8) -0.0126(8)
C3 0.0171(9) 0.0244(10) 0.0210(10) -0.0019(8) 0.0043(8) -0.0049(8)
C17 0.0222(10) 0.0305(11) 0.0193(10) -0.0098(9) 0.0045(8) -0.0100(9)
C4 0.0252(10) 0.0216(10) 0.0174(9) -0.0075(8) 0.0094(8) -0.0102(8)
C2 0.0181(9) 0.0262(10) 0.0152(9) -0.0022(8) 0.0038(7) -0.0081(8)
C7 0.0303(11) 0.0259(11) 0.0215(10) -0.0075(9) 0.0074(8) -0.0151(9)
B1 0.0255(11) 0.0168(10) 0.0186(11) -0.0050(9) 0.0025(9) -0.0102(9)
C14 0.0244(10) 0.0264(11) 0.0230(10) -0.0094(9) -0.0038(8) -0.0073(9)
C10 0.0251(11) 0.0251(11) 0.0258(11) -0.0063(9) -0.0045(9) -0.0051(9)

loop_
_atom_type_symbol
_atom_type_description
_atom_type_scat_dispersion_real
_atom_type_scat_dispersion_imag
_atom_type_scat_source
C C 0.0033 0.0016 'International Tables Vol C Tables 4.2.6.8 and 6.1.1.4'
H H 0.0000 0.0000 'International Tables Vol C Tables 4.2.6.8 and 6.1.1.4'
O O 0.0106 0.0060 'International Tables Vol C Tables 4.2.6.8 and 6.1.1.4'
N N 0.0061 0.0033 'International Tables Vol C Tables 4.2.6.8 and 6.1.1.4'
B B 0.0013 0.0007 'International Tables Vol C Tables 4.2.6.8 and 6.1.1.4'
Mo Mo -1.6832 0.6857 'International Tables Vol C Tables 4.2.6.8 and 6.1.1.4'

loop_
_exptl_crystal_face_index_h
_exptl_crystal_face_index_k
_exptl_crystal_face_index_l
_exptl_crystal_face_perp_dist
1 0 -1 0.009
-1 0 1 0.041
1 0 1 0.088
-1 0 -1 0.082
0 1 1 0.080
0 -1 -1 0.104

loop_
_geom_angle_atom_site_label_1
_geom_angle_atom_site_label_2
_geom_angle_atom_site_label_3
_geom_angle
C19 Mo1 C20 80.69(8)
C19 Mo1 N5 90.35(7)
C20 Mo1 N5 84.97(7)
C19 Mo1 C4 105.40(8)
C20 Mo1 C4 104.23(8)
N5 Mo1 C4 162.74(7)
C19 Mo1 N1 94.58(7)
C20 Mo1 N1 164.45(7)
N5 Mo1 N1 80.24(6)
C4 Mo1 N1 91.29(7)
C19 Mo1 N3 171.32(7)
C20 Mo1 N3 100.49(7)
N5 Mo1 N3 81.22(6)
C4 Mo1 N3 82.74(7)
N1 Mo1 N3 82.03(6)
C19 Mo1 C5 104.35(8)
C20 Mo1 C5 68.64(8)
N5 Mo1 C5 146.71(6)
C4 Mo1 C5 36.06(7)
N1 Mo1 C5 126.89(7)
N3 Mo1 C5 83.98(6)
C19 Mo1 C3 71.60(8)
C20 Mo1 C3 106.33(8)
N5 Mo1 C3 156.31(7)
C4 Mo1 C3 34.81(7)
N1 Mo1 C3 85.90(7)
N3 Mo1 C3 115.91(7)
C5 Mo1 C3 55.77(7)
C16 N5 N6 106.28(16)
C16 N5 Mo1 130.33(14)
N6 N5 Mo1 123.35(12)
C18 N6 N5 109.67(16)
C18 N6 B1 130.80(18)
N5 N6 B1 119.53(16)
O1 C19 Mo1 176.76(17)
N4 C15 C14 108.59(18)
N4 C15 H15 125.8
C14 C15 H15 125.6
N5 C16 C17 110.60(18)
N5 C16 H16 124.7
C17 C16 H16 124.7
C4 C5 C1 107.65(17)
C4 C5 Mo1 64.65(11)
C1 C5 Mo1 106.54(12)
C4 C5 H5 126.0
C1 C5 H5 126.3
Mo1 C5 H5 97.0
C15 N4 N3 109.97(16)
C15 N4 B1 128.53(17)
N3 N4 B1 121.50(16)
C10 N1 N2 106.02(17)
C10 N1 Mo1 132.86(15)
N2 N1 Mo1 120.54(12)
N2 C12 C11 108.4(2)
N2 C12 H12 125.9
C11 C12 H12 125.7
N3 C13 C14 110.79(19)
N3 C13 H13 124.6
C14 C13 H13 124.6
O2 C20 Mo1 175.74(18)
C1 C6 C7 118.6(2)
C1 C6 H6 120.8
C7 C6 H6 120.7
C13 N3 N4 105.83(16)
C13 N3 Mo1 134.51(14)
N4 N3 Mo1 119.65(12)
C12 N2 N1 109.78(17)
C12 N2 B1 128.49(19)
N1 N2 B1 121.17(16)
C2 C9 C8 118.4(2)
C2 C9 H9 120.7
C8 C9 H9 120.9
C7 C8 C9 121.1(2)
C7 C8 H8 119.5
C9 C8 H8 119.5
C12 C11 C10 104.77(19)
C12 C11 H11 127.7
C10 C11 H11 127.5
C6 C1 C2 120.66(19)
C6 C1 C5 132.44(19)
C2 C1 C5 106.85(18)
N6 C18 C17 108.83(19)
N6 C18 H18 125.5
C17 C18 H18 125.6
C4 C3 C2 108.21(18)
C4 C3 Mo1 62.55(11)
C2 C3 Mo1 105.51(13)
C4 C3 H3 125.9
C2 C3 H3 125.9
Mo1 C3 H3 99.4
C18 C17 C16 104.62(18)
C18 C17 H17 127.8
C16 C17 H17 127.6
C3 C4 C5 105.65(18)
C3 C4 Mo1 82.64(12)
C5 C4 Mo1 79.29(12)
C3 C4 H4 127.1
C5 C4 H4 127.3
Mo1 C4 H4 105.2
C9 C2 C1 120.7(2)
C9 C2 C3 132.4(2)
C1 C2 C3 106.82(18)
C8 C7 C6 120.5(2)
C8 C7 H7 119.8
C6 C7 H7 119.7
N4 B1 N2 110.01(17)
N4 B1 N6 107.62(16)
N2 B1 N6 107.28(16)
N4 B1 H1 110.7
N2 B1 H1 110.6
N6 B1 H1 110.5
C15 C14 C13 104.82(18)
C15 C14 H14 127.5
C13 C14 H14 127.6
N1 C10 C11 111.0(2)
N1 C10 H10 124.4
C11 C10 H10 124.6

loop_
_geom_bond_atom_site_label_1
_geom_bond_atom_site_label_2
_geom_bond_distance
Mo1 C19 1.953(2)
Mo1 C20 1.960(2)
Mo1 N5 2.1891(17)
Mo1 C4 2.198(2)
Mo1 N1 2.2475(17)
Mo1 N3 2.2838(17)
Mo1 C5 2.390(2)
Mo1 C3 2.457(2)
O2 C20 1.156(3)
O1 C19 1.158(2)
N5 C16 1.342(3)
N5 N6 1.359(2)
N6 C18 1.340(3)
N6 B1 1.552(3)
C15 N4 1.350(3)
C15 C14 1.370(3)
C15 H15 0.9300
C16 C17 1.385(3)
C16 H16 0.9300
C5 C4 1.432(3)
C5 C1 1.478(3)
C5 H5 0.9300
N4 N3 1.363(2)
N4 B1 1.531(3)
N1 C10 1.337(3)
N1 N2 1.364(2)
C12 N2 1.348(3)
C12 C11 1.377(3)
C12 H12 0.9300
C13 N3 1.342(3)
C13 C14 1.394(3)
C13 H13 0.9300
C6 C1 1.377(3)
C6 C7 1.401(3)
C6 H6 0.9301
N2 B1 1.544(3)
C9 C2 1.376(3)
C9 C8 1.399(3)
C9 H9 0.9300
C8 C7 1.384(3)
C8 H8 0.9300
C11 C10 1.387(3)
C11 H11 0.9300
C1 C2 1.412(3)
C18 C17 1.378(3)
C18 H18 0.9300
C3 C4 1.414(3)
C3 C2 1.475(3)
C3 H3 0.9300
C17 H17 0.9300
C4 H4 0.9300
C7 H7 0.9300
B1 H1 0.9800
C14 H14 0.9300
C10 H10 0.9300
